data_7217896
loop_
_publ_author_name
'Cao, Deng-Ke'
'Wei, Ruo-Hong'
'Gu, Yan-Wei'
'Zhao, Yue'
'Ward, Mike D.'

_publ_section_title
;
 A mononuclear Dy(III) complex incoporating dithienylethene unit:
 crystalline-phase photochromism, magnetic and luminescent properties
;
_journal_name_full 'RSC Adv.'
_journal_paper_doi 10.1039/C4RA05312E
_journal_year 2014
_chemical_absolute_configuration unk
_chemical_formula_sum 'C25 H29 N2 O3 P S2'
_chemical_formula_weight 500.59
_chemical_name_systematic
; 
 ? 
;
_space_group_IT_number 19
_symmetry_cell_setting orthorhombic
_symmetry_space_group_name_Hall 'P 2ac 2ab'
_symmetry_space_group_name_H-M 'P 21 21 21'
_atom_sites_solution_hydrogens geom
_atom_sites_solution_primary direct
_atom_sites_solution_secondary difmap
_audit_creation_method SHELXL-97
_cell_angle_alpha 90.00
_cell_angle_beta 90.00
_cell_angle_gamma 90.00
_cell_formula_units_Z 4
_cell_length_a 8.103(3)
_cell_length_b 8.097(3)
_cell_length_c 40.015(14)
_cell_measurement_reflns_used 2158
_cell_measurement_temperature 296(2)
_cell_measurement_theta_max 23.33
_cell_measurement_theta_min 2.57
_cell_volume 2625.4(17)
_computing_cell_refinement SMART
_computing_data_collection 'SMART (Bruker, 2000)'
_computing_data_reduction 'SAINT (Bruker, 2000)'
_computing_molecular_graphics SHELXTL
_computing_publication_material SHELXTL
_computing_structure_refinement SHELXTL
_computing_structure_solution 'SHELXTL (Bruker, 2000)'
_diffrn_ambient_temperature 296(2)
_diffrn_measured_fraction_theta_full 1.000
_diffrn_measured_fraction_theta_max 1.000
_diffrn_measurement_device_type 'Bruker Smart Aepex CCD area detector'
_diffrn_measurement_method 'phi and omega scans'
_diffrn_radiation_monochromator graphite
_diffrn_radiation_source 'fine-focus sealed tube'
_diffrn_radiation_type MoK\a
_diffrn_radiation_wavelength 0.71073
_diffrn_reflns_av_R_equivalents 0.0593
_diffrn_reflns_av_sigmaI/netI 0.0646
_diffrn_reflns_limit_h_max 8
_diffrn_reflns_limit_h_min -9
_diffrn_reflns_limit_k_max 9
_diffrn_reflns_limit_k_min -9
_diffrn_reflns_limit_l_max 34
_diffrn_reflns_limit_l_min -47
_diffrn_reflns_number 14604
_diffrn_reflns_theta_full 25.00
_diffrn_reflns_theta_max 25.00
_diffrn_reflns_theta_min 1.02
_exptl_absorpt_coefficient_mu 0.292
_exptl_absorpt_correction_T_max 0.957
_exptl_absorpt_correction_T_min 0.938
_exptl_absorpt_correction_type multi-scan
_exptl_absorpt_process_details 'SADABS, Bruker(2000)'
_exptl_crystal_colour yellow
_exptl_crystal_density_diffrn 1.266
_exptl_crystal_density_method 'not measured'
_exptl_crystal_description blocky
_exptl_crystal_F_000 1056
_exptl_crystal_size_max 0.22
_exptl_crystal_size_mid 0.20
_exptl_crystal_size_min 0.15
_refine_diff_density_max 0.347
_refine_diff_density_min -0.238
_refine_diff_density_rms 0.067
_refine_ls_abs_structure_details 'Flack H D (1983), Acta Cryst. A39, 876-881'
_refine_ls_abs_structure_Flack 0.07(14)
_refine_ls_extinction_method none
_refine_ls_goodness_of_fit_ref 1.028
_refine_ls_hydrogen_treatment constr
_refine_ls_matrix_type full
_refine_ls_number_parameters 308
_refine_ls_number_reflns 4650
_refine_ls_number_restraints 185
_refine_ls_restrained_S_all 1.025
_refine_ls_R_factor_all 0.0949
_refine_ls_R_factor_gt 0.0571
_refine_ls_shift/su_max 0.000
_refine_ls_shift/su_mean 0.000
_refine_ls_structure_factor_coef Fsqd
_refine_ls_weighting_details 'calc w=1/[\s^2^(Fo^2^)+(0.0850P)^2^+0.0000P] where P=(Fo^2^+2Fc^2^)/3'
_refine_ls_weighting_scheme calc
_refine_ls_wR_factor_gt 0.1370
_refine_ls_wR_factor_ref 0.1576
_reflns_number_gt 3134
_reflns_number_total 4650
_reflns_threshold_expression >2sigma(I)
_cod_data_source_file c4ra05312e2.cif
_cod_data_source_block 1
_cod_depositor_comments
;
The following automatic conversions were performed:

'_symmetry_cell_setting' value 'Orthorhombic' changed to
'orthorhombic' according to
/usr/data/users/saulius/crontab/automatic-downloads/rss-feeds/RSC/lib/dictionaries/cif_core.dic
dictionary named 'cif_core.dic' version 2.4.2 from 2011-04-26.

Automatic conversion script
Id: cif_fix_values 2281 2013-09-26 08:29:07Z andrius 
;
_cod_original_cell_volume 2625.4(16)
_cod_original_sg_symbol_H-M 'P2(1)2(1)2(1) '
_cod_database_code 7217896

loop_
_symmetry_equiv_pos_as_xyz
'x, y, z'
'-x+1/2, -y, z+1/2'
'-x, y+1/2, -z+1/2'
'x+1/2, -y+1/2, -z'

loop_
_atom_site_label
_atom_site_type_symbol
_atom_site_fract_x
_atom_site_fract_y
_atom_site_fract_z
_atom_site_U_iso_or_equiv
_atom_site_adp_type
_atom_site_occupancy
_atom_site_symmetry_multiplicity
_atom_site_calc_flag
_atom_site_refinement_flags
_atom_site_disorder_assembly
_atom_site_disorder_group
P1 P 0.53600(17) -0.08304(15) -0.03936(3) 0.0576(4) Uani 1 1 d . . .
S1 S 0.28308(17) 0.2482(2) 0.22849(3) 0.0741(4) Uani 1 1 d . . .
S2 S 0.91479(18) 0.76345(16) 0.18628(3) 0.0716(4) Uani 1 1 d . . .
O1 O 0.3701(4) -0.0835(4) -0.05392(8) 0.0684(9) Uani 1 1 d . . .
O2 O 0.6722(5) -0.0027(6) -0.06160(9) 0.0983(14) Uani 1 1 d D A .
O3 O 0.6008(5) -0.2599(5) -0.03211(10) 0.0889(12) Uani 1 1 d . . .
N1 N 0.4844(4) 0.2334(5) 0.11875(8) 0.0543(9) Uani 1 1 d . . .
N2 N 0.6653(4) 0.4166(4) 0.09932(8) 0.0519(9) Uani 1 1 d . . .
H2A H 0.7295 0.4670 0.0856 0.062 Uiso 1 1 calc R . .
C1 C 0.3841(8) 0.0256(6) 0.18015(14) 0.0810(16) Uani 1 1 d U . .
H1A H 0.4407 0.0186 0.1591 0.122 Uiso 1 1 calc R . .
H1B H 0.2736 -0.0153 0.1776 0.122 Uiso 1 1 calc R . .
H1C H 0.4414 -0.0395 0.1965 0.122 Uiso 1 1 calc R . .
C2 C 0.3787(6) 0.2001(6) 0.19125(12) 0.0602(12) Uani 1 1 d U . .
C3 C 0.4404(6) 0.3385(6) 0.17677(10) 0.0522(10) Uani 1 1 d U . .
C4 C 0.4070(6) 0.4829(6) 0.19588(11) 0.0594(12) Uani 1 1 d U . .
H4A H 0.4397 0.5880 0.1892 0.071 Uiso 1 1 calc R . .
C5 C 0.3239(6) 0.4542(6) 0.22444(12) 0.0617(12) Uani 1 1 d U . .
C6 C 0.2670(8) 0.5786(8) 0.24976(13) 0.0839(17) Uani 1 1 d U . .
H6A H 0.3022 0.6869 0.2431 0.126 Uiso 1 1 calc R . .
H6B H 0.3137 0.5525 0.2712 0.126 Uiso 1 1 calc R . .
H6C H 0.1488 0.5760 0.2512 0.126 Uiso 1 1 calc R . .
C7 C 0.8400(7) 0.4359(6) 0.19962(13) 0.0790(16) Uani 1 1 d U . .
H7A H 0.7782 0.3438 0.1912 0.118 Uiso 1 1 calc R . .
H7B H 0.8007 0.4643 0.2215 0.118 Uiso 1 1 calc R . .
H7C H 0.9547 0.4070 0.2008 0.118 Uiso 1 1 calc R . .
C8 C 0.8188(6) 0.5802(6) 0.17678(11) 0.0599(12) Uani 1 1 d U . .
C9 C 0.7330(6) 0.5926(5) 0.14786(10) 0.0503(10) Uani 1 1 d U . .
C10 C 0.7448(6) 0.7528(6) 0.13345(11) 0.0603(11) Uani 1 1 d U . .
H10A H 0.6927 0.7819 0.1136 0.072 Uiso 1 1 calc R . .
C11 C 0.8395(7) 0.8591(6) 0.15142(13) 0.0651(13) Uani 1 1 d U . .
C12 C 0.8771(10) 1.0385(6) 0.14547(16) 0.100(2) Uani 1 1 d U . .
H12A H 0.8251 1.0738 0.1251 0.150 Uiso 1 1 calc R . .
H12B H 0.9943 1.0533 0.1437 0.150 Uiso 1 1 calc R . .
H12C H 0.8359 1.1029 0.1638 0.150 Uiso 1 1 calc R . .
C13 C 0.5263(6) 0.3434(5) 0.14422(10) 0.0494(10) Uani 1 1 d U . .
C14 C 0.6408(5) 0.4564(5) 0.13253(10) 0.0481(10) Uani 1 1 d U . .
C15 C 0.5691(5) 0.2826(5) 0.09225(10) 0.0495(10) Uani 1 1 d U . .
C16 C 0.5648(6) 0.1993(5) 0.05986(11) 0.0558(11) Uani 1 1 d U . .
C17 C 0.6415(6) 0.2595(6) 0.03180(11) 0.0628(11) Uani 1 1 d U . .
H17A H 0.6960 0.3605 0.0329 0.075 Uiso 1 1 calc R . .
C18 C 0.6397(7) 0.1735(6) 0.00184(12) 0.0671(13) Uani 1 1 d U . .
H18A H 0.6967 0.2151 -0.0165 0.080 Uiso 1 1 calc R . .
C19 C 0.5541(7) 0.0266(6) -0.00099(11) 0.0594(11) Uani 1 1 d U . .
C20 C 0.4772(7) -0.0365(7) 0.02733(12) 0.0758(15) Uani 1 1 d U . .
H20A H 0.4217 -0.1368 0.0261 0.091 Uiso 1 1 calc R . .
C21 C 0.4825(7) 0.0485(7) 0.05718(12) 0.0754(15) Uani 1 1 d U . .
H21A H 0.4303 0.0045 0.0759 0.090 Uiso 1 1 calc R . .
C22 C 0.6756(13) -0.0282(14) -0.09756(17) 0.147(4) Uani 1 1 d DU . .
H22A H 0.5618 -0.0250 -0.1051 0.177 Uiso 0.647(12) 1 calc PR A 1
H22B H 0.7293 0.0679 -0.1071 0.177 Uiso 0.647(12) 1 calc PR A 1
H22C H 0.6120 -0.1263 -0.1028 0.177 Uiso 0.353(12) 1 d PR A 2
H22D H 0.7890 -0.0501 -0.1039 0.177 Uiso 0.353(12) 1 d PR A 2
C23 C 0.7417(19) -0.1549(17) -0.1114(3) 0.160(6) Uani 0.647(12) 1 d PDU A 1
H23A H 0.7347 -0.1517 -0.1353 0.240 Uiso 0.647(12) 1 d PR A 1
H23B H 0.8555 -0.1595 -0.1048 0.240 Uiso 0.647(12) 1 d PR A 1
H23C H 0.6850 -0.2508 -0.1032 0.240 Uiso 0.647(12) 1 d PR A 1
C23A C 0.625(3) 0.088(2) -0.1170(5) 0.139(7) Uani 0.353(12) 1 d PDU A 2
H23D H 0.6347 0.0574 -0.1401 0.209 Uiso 0.353(12) 1 d PR A 2
H23E H 0.5115 0.1089 -0.1118 0.209 Uiso 0.353(12) 1 d PR A 2
H23F H 0.6892 0.1854 -0.1129 0.209 Uiso 0.353(12) 1 d PR A 2
C24 C 0.4913(12) -0.3995(9) -0.0280(2) 0.130(3) Uani 1 1 d U . .
H24A H 0.3796 -0.3614 -0.0239 0.156 Uiso 1 1 calc R . .
H24B H 0.5261 -0.4658 -0.0091 0.156 Uiso 1 1 calc R . .
C25 C 0.4969(11) -0.4995(9) -0.0590(2) 0.135(3) Uani 1 1 d U . .
H25A H 0.4216 -0.5905 -0.0571 0.203 Uiso 1 1 calc R . .
H25B H 0.6068 -0.5407 -0.0624 0.203 Uiso 1 1 calc R . .
H25C H 0.4658 -0.4319 -0.0777 0.203 Uiso 1 1 calc R . .

loop_
_atom_site_aniso_label
_atom_site_aniso_U_11
_atom_site_aniso_U_22
_atom_site_aniso_U_33
_atom_site_aniso_U_23
_atom_site_aniso_U_13
_atom_site_aniso_U_12
P1 0.0604(8) 0.0597(7) 0.0528(7) -0.0100(6) -0.0027(6) 0.0000(6)
S1 0.0806(9) 0.0808(9) 0.0609(8) 0.0070(8) 0.0190(7) -0.0014(9)
S2 0.0905(10) 0.0594(7) 0.0649(8) -0.0120(7) -0.0060(7) -0.0120(7)
O1 0.074(2) 0.071(2) 0.0603(19) -0.0099(17) -0.0198(17) 0.0102(19)
O2 0.100(3) 0.130(3) 0.065(2) -0.038(2) 0.025(2) -0.055(3)
O3 0.095(3) 0.066(2) 0.106(3) -0.020(2) -0.031(2) 0.028(2)
N1 0.056(2) 0.058(2) 0.048(2) -0.0005(19) -0.0024(17) -0.003(2)
N2 0.056(2) 0.056(2) 0.043(2) -0.0010(18) 0.0002(17) -0.009(2)
C1 0.096(4) 0.065(3) 0.082(4) 0.004(3) 0.014(3) -0.010(3)
C2 0.061(3) 0.059(3) 0.060(3) 0.001(2) 0.005(2) 0.001(2)
C3 0.057(3) 0.057(2) 0.042(2) 0.0015(19) 0.0000(19) 0.002(2)
C4 0.071(3) 0.061(2) 0.046(2) -0.003(2) 0.005(2) 0.003(2)
C5 0.066(3) 0.069(3) 0.050(2) -0.007(2) 0.003(2) 0.004(2)
C6 0.092(4) 0.091(4) 0.069(3) -0.021(3) 0.019(3) 0.000(4)
C7 0.104(4) 0.060(3) 0.073(3) 0.004(3) -0.032(3) -0.003(3)
C8 0.072(3) 0.054(3) 0.054(3) -0.005(2) -0.005(2) -0.005(2)
C9 0.061(3) 0.049(2) 0.040(2) -0.0031(19) -0.0014(19) 0.000(2)
C10 0.068(3) 0.058(2) 0.054(3) 0.001(2) -0.001(2) 0.001(3)
C11 0.074(3) 0.049(3) 0.073(3) -0.007(2) 0.013(3) -0.002(2)
C12 0.136(6) 0.055(3) 0.109(5) 0.007(3) 0.001(4) -0.011(3)
C13 0.051(3) 0.054(2) 0.044(2) -0.004(2) -0.0011(19) 0.003(2)
C14 0.048(2) 0.054(2) 0.043(2) -0.001(2) 0.0034(18) -0.0014(19)
C15 0.051(2) 0.055(2) 0.043(2) 0.0000(19) -0.0002(19) 0.000(2)
C16 0.057(3) 0.064(3) 0.046(2) -0.001(2) -0.001(2) -0.002(2)
C17 0.085(3) 0.053(2) 0.050(2) -0.004(2) -0.001(2) -0.010(3)
C18 0.085(3) 0.067(3) 0.049(3) -0.001(2) 0.003(2) -0.014(3)
C19 0.064(3) 0.062(2) 0.053(2) -0.002(2) -0.006(2) -0.002(2)
C20 0.085(3) 0.082(3) 0.061(3) -0.017(3) 0.013(3) -0.035(3)
C21 0.087(4) 0.084(3) 0.055(3) -0.009(3) 0.017(2) -0.033(3)
C22 0.172(8) 0.158(8) 0.112(7) -0.033(5) 0.065(6) -0.094(7)
C23 0.184(12) 0.189(12) 0.106(8) -0.069(8) 0.074(8) -0.089(10)
C23A 0.139(14) 0.167(15) 0.113(14) -0.014(10) 0.049(11) -0.113(12)
C24 0.171(8) 0.087(5) 0.133(6) 0.036(4) 0.037(6) 0.028(5)
C25 0.164(8) 0.090(5) 0.152(6) 0.006(5) -0.026(6) -0.030(5)

loop_
_atom_type_symbol
_atom_type_description
_atom_type_scat_dispersion_real
_atom_type_scat_dispersion_imag
_atom_type_scat_source
C C 0.0033 0.0016 'International Tables Vol C Tables 4.2.6.8 and 6.1.1.4'
H H 0.0000 0.0000 'International Tables Vol C Tables 4.2.6.8 and 6.1.1.4'
N N 0.0061 0.0033 'International Tables Vol C Tables 4.2.6.8 and 6.1.1.4'
O O 0.0106 0.0060 'International Tables Vol C Tables 4.2.6.8 and 6.1.1.4'
P P 0.1023 0.0942 'International Tables Vol C Tables 4.2.6.8 and 6.1.1.4'
S S 0.1246 0.1234 'International Tables Vol C Tables 4.2.6.8 and 6.1.1.4'

loop_
_geom_angle_atom_site_label_1
_geom_angle_atom_site_label_2
_geom_angle_atom_site_label_3
_geom_angle
O1 P1 O3 112.5(2)
O1 P1 O2 115.0(2)
O3 P1 O2 104.6(3)
O1 P1 C19 114.8(2)
O3 P1 C19 105.7(2)
O2 P1 C19 103.1(2)
C5 S1 C2 93.0(2)
C11 S2 C8 92.8(2)
C22 O2 P1 121.3(4)
C24 O3 P1 122.3(4)
C15 N1 C13 105.5(4)
C15 N2 C14 107.6(3)
C15 N2 H2A 126.2
C14 N2 H2A 126.2
C2 C1 H1A 109.5
C2 C1 H1B 109.5
H1A C1 H1B 109.5
C2 C1 H1C 109.5
H1A C1 H1C 109.5
H1B C1 H1C 109.5
C3 C2 C1 130.5(4)
C3 C2 S1 110.4(3)
C1 C2 S1 119.2(4)
C2 C3 C4 112.3(4)
C2 C3 C13 124.9(4)
C4 C3 C13 122.8(4)
C5 C4 C3 114.2(4)
C5 C4 H4A 122.9
C3 C4 H4A 122.9
C4 C5 C6 127.6(5)
C4 C5 S1 110.2(4)
C6 C5 S1 122.1(4)
C5 C6 H6A 109.5
C5 C6 H6B 109.5
H6A C6 H6B 109.5
C5 C6 H6C 109.5
H6A C6 H6C 109.5
H6B C6 H6C 109.5
C8 C7 H7A 109.5
C8 C7 H7B 109.5
H7A C7 H7B 109.5
C8 C7 H7C 109.5
H7A C7 H7C 109.5
H7B C7 H7C 109.5
C9 C8 C7 129.8(4)
C9 C8 S2 110.9(3)
C7 C8 S2 119.2(3)
C8 C9 C10 112.3(4)
C8 C9 C14 124.3(4)
C10 C9 C14 123.4(4)
C11 C10 C9 113.6(4)
C11 C10 H10A 123.2
C9 C10 H10A 123.2
C10 C11 C12 130.0(5)
C10 C11 S2 110.3(4)
C12 C11 S2 119.7(4)
C11 C12 H12A 109.5
C11 C12 H12B 109.5
H12A C12 H12B 109.5
C11 C12 H12C 109.5
H12A C12 H12C 109.5
H12B C12 H12C 109.5
C14 C13 N1 109.8(4)
C14 C13 C3 129.1(4)
N1 C13 C3 120.8(4)
N2 C14 C13 105.5(4)
N2 C14 C9 120.3(4)
C13 C14 C9 134.2(4)
N1 C15 N2 111.6(4)
N1 C15 C16 124.0(4)
N2 C15 C16 124.3(4)
C17 C16 C21 117.7(4)
C17 C16 C15 123.4(4)
C21 C16 C15 118.9(4)
C16 C17 C18 121.6(4)
C16 C17 H17A 119.2
C18 C17 H17A 119.2
C19 C18 C17 120.6(5)
C19 C18 H18A 119.7
C17 C18 H18A 119.7
C18 C19 C20 118.3(4)
C18 C19 P1 122.8(4)
C20 C19 P1 118.9(4)
C21 C20 C19 120.6(5)
C21 C20 H20A 119.7
C19 C20 H20A 119.7
C20 C21 C16 121.2(5)
C20 C21 H21A 119.4
C16 C21 H21A 119.4
C23 C22 C23A 117.1(13)
C23 C22 O2 123.2(12)
C23A C22 O2 119.3(14)
C23 C22 H22A 106.5
C23A C22 H22A 59.5
O2 C22 H22A 106.5
C23 C22 H22B 106.5
C23A C22 H22B 47.1
O2 C22 H22B 106.5
H22A C22 H22B 106.5
C23 C22 H22C 58.2
C23A C22 H22C 107.3
O2 C22 H22C 108.7
H22A C22 H22C 56.6
H22B C22 H22C 144.1
C23 C22 H22D 49.1
C23A C22 H22D 106.0
O2 C22 H22D 107.7
H22A C22 H22D 145.5
H22B C22 H22D 67.5
H22C C22 H22D 107.2
C22 C23 H22C 46.9
C22 C23 H22D 48.6
H22C C23 H22D 95.4
C22 C23 H23A 112.6
H22C C23 H23A 104.0
H22D C23 H23A 107.7
C22 C23 H23B 108.3
H22C C23 H23B 144.9
H22D C23 H23B 64.7
H23A C23 H23B 109.5
C22 C23 H23C 107.5
H22C C23 H23C 67.5
H22D C23 H23C 141.9
H23A C23 H23C 109.5
H23B C23 H23C 109.5
C22 C23A H23D 111.8
C22 C23A H23E 107.6
H23D C23A H23E 109.5
C22 C23A H23F 109.0
H23D C23A H23F 109.4
H23E C23A H23F 109.5
O3 C24 C25 108.3(6)
O3 C24 H24A 110.0
C25 C24 H24A 110.0
O3 C24 H24B 110.0
C25 C24 H24B 110.0
H24A C24 H24B 108.4
C24 C25 H25A 109.5
C24 C25 H25B 109.5
H25A C25 H25B 109.5
C24 C25 H25C 109.5
H25A C25 H25C 109.5
H25B C25 H25C 109.5

loop_
_geom_bond_atom_site_label_1
_geom_bond_atom_site_label_2
_geom_bond_distance
P1 O1 1.465(3)
P1 O3 1.553(4)
P1 O2 1.560(4)
P1 C19 1.779(4)
S1 C5 1.709(5)
S1 C2 1.724(5)
S2 C11 1.708(6)
S2 C8 1.718(5)
O2 C22 1.454(7)
O3 C24 1.445(9)
N1 C15 1.325(5)
N1 C13 1.395(5)
N2 C15 1.365(5)
N2 C14 1.382(5)
N2 H2A 0.8600
C1 C2 1.481(7)
C1 H1A 0.9600
C1 H1B 0.9600
C1 H1C 0.9600
C2 C3 1.358(6)
C3 C4 1.423(6)
C3 C13 1.477(6)
C4 C5 1.347(6)
C4 H4A 0.9300
C5 C6 1.501(7)
C6 H6A 0.9600
C6 H6B 0.9600
C6 H6C 0.9600
C7 C8 1.493(7)
C7 H7A 0.9600
C7 H7B 0.9600
C7 H7C 0.9600
C8 C9 1.354(6)
C9 C10 1.422(6)
C9 C14 1.467(6)
C10 C11 1.359(7)
C10 H10A 0.9300
C11 C12 1.503(7)
C12 H12A 0.9600
C12 H12B 0.9600
C12 H12C 0.9600
C13 C14 1.384(6)
C15 C16 1.461(6)
C16 C17 1.373(6)
C16 C21 1.396(6)
C17 C18 1.387(6)
C17 H17A 0.9300
C18 C19 1.382(7)
C18 H18A 0.9300
C19 C20 1.390(6)
C20 C21 1.379(7)
C20 H20A 0.9300
C21 H21A 0.9300
C22 C23 1.283(12)
C22 C23A 1.286(14)
C22 H22A 0.9700
C22 H22B 0.9700
C22 H22C 0.9699
C22 H22D 0.9704
C23 H22C 1.1288
C23 H22D 0.9776
C23 H23A 0.9600
C23 H23B 0.9602
C23 H23C 0.9598
C23A H23D 0.9603
C23A H23E 0.9604
C23A H23F 0.9598
C24 C25 1.483(10)
C24 H24A 0.9700
C24 H24B 0.9700
C25 H25A 0.9600
C25 H25B 0.9600
C25 H25C 0.9600
